data_2207925
loop_
_publ_author_name
'Xu, Li'
'Kim, Youngmee'
'Qi, Xin'
'Kim, Sung-Jin'

_publ_section_title
;4,6,12,14-Tetra-<i>tert</i>-butyl-17-<i>N</i>-(6-methylpyridin-2-yl)-8,16-dioxa-17-azatetracyclo[7.7.1.0^2,7^.0^10,15^]heptadeca-2,4,6,10,12,14-hexaene
 methanol solvate
;
_journal_coeditor_code WN6397
_journal_issue 1
_journal_name_full 'Acta Crystallographica Section E'
_journal_page_first o243
_journal_page_last o245
_journal_paper_doi 10.1107/S1600536805041383
_journal_volume 62
_journal_year 2006
_chemical_formula_iupac 'C36 H48 N2 O2, C H4 O'
_chemical_formula_moiety 'C36 H48 N2 O2, C H4 O'
_chemical_formula_sum 'C37 H52 N2 O3'
_chemical_formula_weight 572.81
_chemical_name_systematic
;
4,6,12,14-Tetra-tert-butyl-17-N-(6-methylpyridin-2-yl)-8,16-dioxa-17-
azatetracyclo[7.7.1.0^2,7^.0^10,15^]heptadeca-2,4,6,10,12,14-hexaene
methanol solvate
;
_space_group_IT_number 2
_symmetry_cell_setting triclinic
_symmetry_space_group_name_Hall '-P 1'
_symmetry_space_group_name_H-M 'P -1'
_atom_sites_solution_hydrogens geom
_atom_sites_solution_primary direct
_atom_sites_solution_secondary difmap
_audit_creation_method SHELXL-97
_cell_angle_alpha 66.313(4)
_cell_angle_beta 82.711(4)
_cell_angle_gamma 68.295(4)
_cell_formula_units_Z 2
_cell_length_a 10.282(2)
_cell_length_b 12.775(3)
_cell_length_c 15.601(3)
_cell_measurement_reflns_used 877
_cell_measurement_temperature 273(2)
_cell_measurement_theta_max 18.51
_cell_measurement_theta_min 2.28
_cell_volume 1743.0(6)
_computing_cell_refinement SMART
_computing_data_collection 'SMART (Bruker, 1997)'
_computing_data_reduction 'SAINT (Bruker, 1997)'
_computing_molecular_graphics 'SHELXTL (Bruker, 1998)'
_computing_publication_material SHELXTL
_computing_structure_refinement 'SHELXL97 (Sheldrick, 1997)'
_computing_structure_solution 'SHELXS97 (Sheldrick, 1997)'
_diffrn_ambient_temperature 273(2)
_diffrn_measured_fraction_theta_full 0.982
_diffrn_measured_fraction_theta_max 0.982
_diffrn_measurement_device_type 'Bruker SMART CCD area-detector'
_diffrn_measurement_method '\f and \w'
_diffrn_radiation_monochromator graphite
_diffrn_radiation_source 'fine-focus sealed tube'
_diffrn_radiation_type MoK\a
_diffrn_radiation_wavelength 0.71073
_diffrn_reflns_av_R_equivalents 0.0491
_diffrn_reflns_av_sigmaI/netI 0.2218
_diffrn_reflns_limit_h_max 12
_diffrn_reflns_limit_h_min -12
_diffrn_reflns_limit_k_max 13
_diffrn_reflns_limit_k_min -15
_diffrn_reflns_limit_l_max 10
_diffrn_reflns_limit_l_min -18
_diffrn_reflns_number 9105
_diffrn_reflns_theta_full 25.00
_diffrn_reflns_theta_max 25.00
_diffrn_reflns_theta_min 2.13
_diffrn_standards_number 0
_exptl_absorpt_coefficient_mu 0.068
_exptl_absorpt_correction_type none
_exptl_crystal_colour 'pale yellow'
_exptl_crystal_density_diffrn 1.091
_exptl_crystal_density_method 'not measured'
_exptl_crystal_description block
_exptl_crystal_F_000 624
_exptl_crystal_size_max 0.30
_exptl_crystal_size_mid 0.20
_exptl_crystal_size_min 0.15
_refine_diff_density_max 0.269
_refine_diff_density_min -0.315
_refine_ls_extinction_method none
_refine_ls_goodness_of_fit_ref 0.616
_refine_ls_hydrogen_treatment constr
_refine_ls_matrix_type full
_refine_ls_number_parameters 408
_refine_ls_number_reflns 6047
_refine_ls_number_restraints 0
_refine_ls_restrained_S_all 0.616
_refine_ls_R_factor_all 0.1365
_refine_ls_R_factor_gt 0.0444
_refine_ls_shift/su_max 0.015
_refine_ls_shift/su_mean 0.001
_refine_ls_structure_factor_coef Fsqd
_refine_ls_weighting_details 'calc w = 1/[\s^2^(Fo^2^)+(0.0568P)^2^] where P = (Fo^2^+2Fc^2^)/3'
_refine_ls_weighting_scheme calc
_refine_ls_wR_factor_gt 0.0724
_refine_ls_wR_factor_ref 0.0818
_reflns_number_gt 1913
_reflns_number_total 6047
_reflns_threshold_expression I>2\s(I)
_cod_data_source_file wn6397.cif
_cod_data_source_block I
_cod_original_cell_volume 1743.0(7)
_cod_database_code 2207925
_cod_database_fobs_code 2207925

loop_
_symmetry_equiv_pos_as_xyz
'x, y, z'
'-x, -y, -z'

loop_
_atom_site_label
_atom_site_fract_x
_atom_site_fract_y
_atom_site_fract_z
_atom_site_U_iso_or_equiv
_atom_site_adp_type
_atom_site_calc_flag
_atom_site_refinement_flags
_atom_site_occupancy
_atom_site_disorder_assembly
_atom_site_disorder_group
_atom_site_type_symbol
C1 0.6021(3) -0.1768(2) 0.42805(17) 0.0470(8) Uani d . 1 . . C
H1 0.6285 -0.2396 0.4866 0.056 Uiso calc R 1 . . H
C2 0.7072(3) -0.1602(2) 0.36449(18) 0.0403(7) Uani d . 1 . . C
C3 0.6611(3) -0.0647(2) 0.27628(18) 0.0378(7) Uani d . 1 . . C
C4 0.5223(3) 0.0071(2) 0.25645(17) 0.0349(7) Uani d . 1 . . C
C5 0.4230(3) -0.0129(2) 0.32417(18) 0.0399(7) Uani d . 1 . . C
H5 0.3297 0.0378 0.3107 0.048 Uiso calc R 1 . . H
C6 0.4599(3) -0.1068(3) 0.41119(18) 0.0416(8) Uani d . 1 . . C
C7 0.3553(3) -0.1365(3) 0.48789(19) 0.0511(8) Uani d . 1 . . C
C71 0.2052(3) -0.0515(3) 0.45589(17) 0.0764(10) Uani d . 1 . . C
H71A 0.1822 -0.0569 0.4004 0.115 Uiso calc R 1 . . H
H71B 0.1968 0.0309 0.4426 0.115 Uiso calc R 1 . . H
H71C 0.1423 -0.0752 0.5045 0.115 Uiso calc R 1 . . H
C72 0.3638(3) -0.2678(3) 0.51308(19) 0.0886(11) Uani d . 1 . . C
H72A 0.3481 -0.2772 0.4577 0.133 Uiso calc R 1 . . H
H72B 0.2938 -0.2852 0.5578 0.133 Uiso calc R 1 . . H
H72C 0.4549 -0.3233 0.5395 0.133 Uiso calc R 1 . . H
C73 0.3894(3) -0.1228(3) 0.57513(18) 0.0717(10) Uani d . 1 . . C
H73A 0.3275 -0.1473 0.6243 0.107 Uiso calc R 1 . . H
H73B 0.3775 -0.0392 0.5601 0.107 Uiso calc R 1 . . H
H73C 0.4845 -0.1735 0.5955 0.107 Uiso calc R 1 . . H
C8 0.8613(3) -0.2395(3) 0.38920(19) 0.0523(8) Uani d . 1 . . C
C81 0.8822(3) -0.3311(2) 0.49233(17) 0.0823(11) Uani d . 1 . . C
H81A 0.8499 -0.2872 0.5330 0.123 Uiso calc R 1 . . H
H81B 0.9798 -0.3794 0.5052 0.123 Uiso calc R 1 . . H
H81C 0.8298 -0.3835 0.5028 0.123 Uiso calc R 1 . . H
C82 0.9172(3) -0.3130(3) 0.32641(19) 0.0804(10) Uani d . 1 . . C
H82A 0.8649 -0.3654 0.3365 0.121 Uiso calc R 1 . . H
H82B 1.0143 -0.3616 0.3416 0.121 Uiso calc R 1 . . H
H82C 0.9072 -0.2579 0.2619 0.121 Uiso calc R 1 . . H
C83 0.9485(3) -0.1596(3) 0.37694(18) 0.0757(10) Uani d . 1 . . C
H83A 0.9440 -0.1053 0.3125 0.114 Uiso calc R 1 . . H
H83B 1.0442 -0.2107 0.3953 0.114 Uiso calc R 1 . . H
H83C 0.9120 -0.1128 0.4153 0.114 Uiso calc R 1 . . H
C9 0.4726(3) 0.1021(2) 0.15918(17) 0.0385(7) Uani d . 1 . . C
H9 0.3888 0.0946 0.1423 0.046 Uiso calc R 1 . . H
C10 0.5529(3) 0.2521(2) 0.16194(16) 0.0344(7) Uani d . 1 . . C
C11 0.6870(3) 0.1748(2) 0.15559(16) 0.0362(7) Uani d . 1 . . C
C12 0.8015(3) 0.2019(2) 0.16614(16) 0.0415(7) Uani d . 1 . . C
H12 0.8912 0.1499 0.1617 0.050 Uiso calc R 1 . . H
C13 0.7854(3) 0.3039(3) 0.18296(17) 0.0409(7) Uani d . 1 A . C
C14 0.6481(3) 0.3817(2) 0.18559(15) 0.0444(8) Uani d . 1 . . C
H14 0.6356 0.4523 0.1949 0.053 Uiso calc R 1 . . H
C15 0.5292(3) 0.3597(2) 0.17504(16) 0.0360(7) Uani d . 1 . . C
C16 0.3817(3) 0.4517(2) 0.17389(19) 0.0453(8) Uani d . 1 . . C
C161 0.2981(2) 0.3937(2) 0.25637(17) 0.0644(9) Uani d . 1 . . C
H16A 0.2955 0.3208 0.2536 0.097 Uiso calc R 1 . . H
H16B 0.2044 0.4504 0.2527 0.097 Uiso calc R 1 . . H
H16C 0.3424 0.3737 0.3143 0.097 Uiso calc R 1 . . H
C162 0.3047(3) 0.4945(2) 0.08056(17) 0.0698(10) Uani d . 1 . . C
H16D 0.3534 0.5364 0.0298 0.105 Uiso calc R 1 . . H
H16E 0.2109 0.5488 0.0817 0.105 Uiso calc R 1 . . H
H16F 0.3018 0.4250 0.0721 0.105 Uiso calc R 1 . . H
C163 0.3846(3) 0.5655(2) 0.1843(2) 0.0855(11) Uani d . 1 . . C
H16G 0.4339 0.5413 0.2413 0.128 Uiso calc R 1 . . H
H16H 0.2905 0.6188 0.1859 0.128 Uiso calc R 1 . . H
H16I 0.4313 0.6075 0.1320 0.128 Uiso calc R 1 . . H
C17 0.9119(3) 0.3345(3) 0.19624(19) 0.0470(8) Uani d . 1 . . C
C171 1.0533(6) 0.2400(6) 0.1900(6) 0.068(2) Uiso d P 0.50 A 1 C
H31 1.0582 0.2320 0.1310 0.101 Uiso calc PR 0.50 A 1 H
H32 1.0630 0.1627 0.2400 0.101 Uiso calc PR 0.50 A 1 H
H33 1.1274 0.2661 0.1951 0.101 Uiso calc PR 0.50 A 1 H
C172 0.9082(7) 0.3419(9) 0.2909(4) 0.065(2) Uiso d P 0.50 A 1 C
H34 0.9884 0.3589 0.2988 0.097 Uiso calc PR 0.50 A 1 H
H35 0.9096 0.2656 0.3392 0.097 Uiso calc PR 0.50 A 1 H
H36 0.8243 0.4060 0.2948 0.097 Uiso calc PR 0.50 A 1 H
C173 0.9023(7) 0.4610(6) 0.1177(5) 0.058(2) Uiso d P 0.50 A 1 C
H37 0.9800 0.4818 0.1246 0.088 Uiso calc PR 0.50 A 1 H
H38 0.8163 0.5223 0.1228 0.088 Uiso calc PR 0.50 A 1 H
H39 0.9048 0.4566 0.0575 0.088 Uiso calc PR 0.50 A 1 H
C174 0.9702(16) 0.3859(17) 0.1071(8) 0.064(4) Uiso d P 0.25 A 2 C
H41 0.9027 0.4628 0.0700 0.096 Uiso calc PR 0.25 A 2 H
H42 0.9936 0.3311 0.0752 0.096 Uiso calc PR 0.25 A 2 H
H43 1.0530 0.3981 0.1166 0.096 Uiso calc PR 0.25 A 2 H
C175 0.9783(15) 0.2427(15) 0.2961(8) 0.058(4) Uiso d P 0.25 A 2 C
H44 1.0083 0.1606 0.2993 0.086 Uiso calc PR 0.25 A 2 H
H45 0.9099 0.2526 0.3429 0.086 Uiso calc PR 0.25 A 2 H
H46 1.0574 0.2589 0.3072 0.086 Uiso calc PR 0.25 A 2 H
C176 0.8663(12) 0.4237(13) 0.2521(11) 0.053(4) Uiso d P 0.25 A 2 C
H47 0.9463 0.4393 0.2622 0.080 Uiso calc PR 0.25 A 2 H
H48 0.8292 0.3858 0.3114 0.080 Uiso calc PR 0.25 A 2 H
H49 0.7959 0.4993 0.2162 0.080 Uiso calc PR 0.25 A 2 H
C177 1.0289(11) 0.3055(13) 0.1212(8) 0.036(3) Uiso d P 0.25 A 3 C
H61 0.9892 0.3532 0.0590 0.054 Uiso calc PR 0.25 A 3 H
H62 1.0596 0.2203 0.1324 0.054 Uiso calc PR 0.25 A 3 H
H63 1.1072 0.3257 0.1277 0.054 Uiso calc PR 0.25 A 3 H
C178 1.0206(15) 0.2143(11) 0.2624(12) 0.062(5) Uiso d P 0.25 A 3 C
H64 1.0601 0.1593 0.2307 0.093 Uiso calc PR 0.25 A 3 H
H65 0.9750 0.1771 0.3177 0.093 Uiso calc PR 0.25 A 3 H
H66 1.0937 0.2324 0.2797 0.093 Uiso calc PR 0.25 A 3 H
C179 0.8759(11) 0.4668(10) 0.1807(12) 0.050(4) Uiso d P 0.25 A 3 C
H67 0.9597 0.4810 0.1852 0.075 Uiso calc PR 0.25 A 3 H
H68 0.8120 0.4855 0.2274 0.075 Uiso calc PR 0.25 A 3 H
H69 0.8331 0.5181 0.1197 0.075 Uiso calc PR 0.25 A 3 H
C18 0.7097(3) 0.0671(2) 0.12950(17) 0.0388(7) Uani d . 1 . . C
H18 0.7789 0.0674 0.0801 0.047 Uiso calc R 1 . . H
C19 0.5500(3) 0.1264(2) -0.0019(2) 0.0404(7) Uani d . 1 . . C
C20 0.4137(3) 0.1884(2) -0.03731(19) 0.0535(9) Uani d . 1 . . C
H20 0.3390 0.2046 0.0015 0.064 Uiso calc R 1 . . H
C21 0.3925(3) 0.2253(2) -0.1323(2) 0.0616(9) Uani d . 1 . . C
H21 0.3021 0.2641 -0.1580 0.074 Uiso calc R 1 . . H
C22 0.5046(4) 0.2046(3) -0.1886(2) 0.0597(9) Uani d . 1 . . C
H22 0.4913 0.2295 -0.2526 0.072 Uiso calc R 1 . . H
C23 0.6366(3) 0.1469(3) -0.1490(2) 0.0537(9) Uani d . 1 . . C
C24 0.7648(3) 0.1250(3) -0.20795(18) 0.0815(11) Uani d . 1 . . C
H24A 0.8330 0.1480 -0.1902 0.122 Uiso calc R 1 . . H
H24B 0.7389 0.1731 -0.2729 0.122 Uiso calc R 1 . . H
H24C 0.8039 0.0401 -0.1982 0.122 Uiso calc R 1 . . H
N1 0.5799(2) 0.07651(18) 0.09459(15) 0.0387(6) Uani d . 1 . . N
N2 0.6617(2) 0.10429(19) -0.05550(17) 0.0477(6) Uani d . 1 . . N
O1 0.76077(16) -0.04700(15) 0.20879(11) 0.0432(5) Uani d . 1 . . O
O2 0.43683(16) 0.22460(15) 0.15522(10) 0.0395(5) Uani d . 1 . . O
C3S 0.9833(4) 0.8192(3) 0.0525(2) 0.1289(17) Uani d . 1 . . C
H3S1 1.0050 0.8584 0.0871 0.193 Uiso calc R 1 . . H
H3S2 1.0685 0.7644 0.0388 0.193 Uiso calc R 1 . . H
H3S3 0.9249 0.7742 0.0890 0.193 Uiso calc R 1 . . H
O3S 0.9177(3) 0.9016(3) -0.0256(2) 0.2240(19) Uani d . 1 . . O
H3S 0.8631 0.8780 -0.0403 0.336 Uiso calc R 1 . . H

loop_
_atom_site_aniso_label
_atom_site_aniso_U_11
_atom_site_aniso_U_22
_atom_site_aniso_U_33
_atom_site_aniso_U_12
_atom_site_aniso_U_13
_atom_site_aniso_U_23
C1 0.052(2) 0.044(2) 0.0390(19) -0.0188(18) -0.0012(16) -0.0080(15)
C2 0.0380(19) 0.036(2) 0.0437(19) -0.0104(16) -0.0015(15) -0.0138(15)
C3 0.0384(19) 0.038(2) 0.0431(19) -0.0186(16) 0.0120(16) -0.0197(16)
C4 0.0336(18) 0.0356(19) 0.0392(18) -0.0142(16) 0.0025(15) -0.0166(15)
C5 0.0369(18) 0.040(2) 0.0473(19) -0.0143(15) -0.0003(16) -0.0195(16)
C6 0.045(2) 0.044(2) 0.0408(19) -0.0216(17) 0.0015(16) -0.0163(15)
C7 0.048(2) 0.064(2) 0.043(2) -0.0282(19) 0.0126(16) -0.0183(17)
C71 0.051(2) 0.104(3) 0.061(2) -0.031(2) 0.0135(17) -0.0198(19)
C72 0.107(3) 0.081(3) 0.094(3) -0.063(2) 0.041(2) -0.033(2)
C73 0.075(2) 0.090(3) 0.049(2) -0.032(2) 0.0113(17) -0.0261(19)
C8 0.041(2) 0.052(2) 0.046(2) -0.0028(18) -0.0037(15) -0.0125(17)
C81 0.059(2) 0.075(3) 0.067(2) 0.000(2) -0.0101(17) 0.0000(19)
C82 0.075(2) 0.064(3) 0.079(3) 0.004(2) 0.0004(19) -0.031(2)
C83 0.048(2) 0.095(3) 0.082(2) -0.026(2) -0.0049(17) -0.030(2)
C9 0.0380(19) 0.042(2) 0.0435(19) -0.0207(16) 0.0044(15) -0.0187(16)
C10 0.0303(18) 0.037(2) 0.0372(18) -0.0182(16) -0.0001(13) -0.0090(14)
C11 0.0320(18) 0.0342(19) 0.0388(18) -0.0117(16) 0.0040(14) -0.0114(14)
C12 0.0354(18) 0.043(2) 0.0413(18) -0.0150(16) -0.0010(13) -0.0104(15)
C13 0.040(2) 0.045(2) 0.0410(18) -0.0232(18) 0.0025(14) -0.0127(15)
C14 0.0456(19) 0.038(2) 0.0529(19) -0.0179(17) 0.0020(15) -0.0174(15)
C15 0.0353(19) 0.035(2) 0.0383(18) -0.0144(16) 0.0019(14) -0.0126(14)
C16 0.0336(18) 0.036(2) 0.068(2) -0.0093(16) 0.0015(16) -0.0240(16)
C161 0.0451(19) 0.077(3) 0.076(2) -0.0208(18) 0.0150(17) -0.0390(18)
C162 0.058(2) 0.057(2) 0.073(2) -0.0055(18) -0.0156(17) -0.0121(18)
C163 0.056(2) 0.057(3) 0.151(3) -0.0105(19) 0.000(2) -0.055(2)
C17 0.0386(19) 0.049(2) 0.052(2) -0.0182(18) -0.0018(15) -0.0144(17)
C18 0.0390(19) 0.042(2) 0.0347(18) -0.0185(16) 0.0064(14) -0.0126(15)
C19 0.050(2) 0.0311(19) 0.044(2) -0.0186(16) 0.0024(18) -0.0149(15)
C20 0.056(2) 0.059(2) 0.044(2) -0.0205(18) -0.0025(16) -0.0164(16)
C21 0.070(2) 0.061(2) 0.053(2) -0.029(2) -0.010(2) -0.0132(19)
C22 0.084(3) 0.062(2) 0.044(2) -0.038(2) -0.001(2) -0.0202(18)
C23 0.074(3) 0.053(2) 0.049(2) -0.035(2) 0.012(2) -0.0260(18)
C24 0.096(3) 0.103(3) 0.061(2) -0.046(2) 0.031(2) -0.044(2)
N1 0.0372(15) 0.0437(16) 0.0358(16) -0.0164(13) 0.0015(12) -0.0141(12)
N2 0.0599(18) 0.0496(17) 0.0429(17) -0.0266(14) 0.0114(14) -0.0231(13)
O1 0.0388(12) 0.0395(13) 0.0443(12) -0.0107(10) 0.0035(10) -0.0128(10)
O2 0.0348(11) 0.0359(13) 0.0513(12) -0.0144(10) 0.0022(9) -0.0187(9)
C3S 0.143(4) 0.097(4) 0.075(3) 0.014(3) 0.000(3) -0.014(2)
O3S 0.208(4) 0.216(4) 0.126(3) 0.071(3) -0.008(2) -0.074(2)

loop_
_atom_type_symbol
_atom_type_description
_atom_type_scat_dispersion_real
_atom_type_scat_dispersion_imag
_atom_type_scat_source
C C 0.0033 0.0016 'International Tables Vol C Tables 4.2.6.8 and 6.1.1.4'
H H 0.0000 0.0000 'International Tables Vol C Tables 4.2.6.8 and 6.1.1.4'
N N 0.0061 0.0033 'International Tables Vol C Tables 4.2.6.8 and 6.1.1.4'
O O 0.0106 0.0060 'International Tables Vol C Tables 4.2.6.8 and 6.1.1.4'

loop_
_geom_angle_atom_site_label_1
_geom_angle_atom_site_label_2
_geom_angle_atom_site_label_3
_geom_angle
C2 C1 C6 125.3(2)
C2 C1 H1 117.4
C6 C1 H1 117.4
C1 C2 C3 115.0(2)
C1 C2 C8 122.0(2)
C3 C2 C8 123.0(2)
C4 C3 O1 120.5(2)
C4 C3 C2 121.9(2)
O1 C3 C2 117.6(2)
C3 C4 C5 120.0(2)
C3 C4 C9 121.3(2)
C5 C4 C9 118.5(2)
C6 C5 C4 121.3(2)
C6 C5 H5 119.4
C4 C5 H5 119.4
C5 C6 C1 116.5(3)
C5 C6 C7 124.0(3)
C1 C6 C7 119.5(2)
C71 C7 C6 111.8(2)
C71 C7 C72 108.3(2)
C6 C7 C72 108.9(2)
C71 C7 C73 107.9(2)
C6 C7 C73 110.2(2)
C72 C7 C73 109.7(2)
C7 C71 H71A 109.5
C7 C71 H71B 109.5
H71A C71 H71B 109.5
C7 C71 H71C 109.5
H71A C71 H71C 109.5
H71B C71 H71C 109.5
C7 C72 H72A 109.5
C7 C72 H72B 109.5
H72A C72 H72B 109.5
C7 C72 H72C 109.5
H72A C72 H72C 109.5
H72B C72 H72C 109.5
C7 C73 H73A 109.5
C7 C73 H73B 109.5
H73A C73 H73B 109.5
C7 C73 H73C 109.5
H73A C73 H73C 109.5
H73B C73 H73C 109.5
C2 C8 C83 110.3(2)
C2 C8 C82 109.9(2)
C83 C8 C82 109.9(2)
C2 C8 C81 111.8(2)
C83 C8 C81 106.9(2)
C82 C8 C81 107.9(3)
C8 C81 H81A 109.5
C8 C81 H81B 109.5
H81A C81 H81B 109.5
C8 C81 H81C 109.5
H81A C81 H81C 109.5
H81B C81 H81C 109.5
C8 C82 H82A 109.5
C8 C82 H82B 109.5
H82A C82 H82B 109.5
C8 C82 H82C 109.5
H82A C82 H82C 109.5
H82B C82 H82C 109.5
C8 C83 H83A 109.5
C8 C83 H83B 109.5
H83A C83 H83B 109.5
C8 C83 H83C 109.5
H83A C83 H83C 109.5
H83B C83 H83C 109.5
N1 C9 O2 111.51(19)
N1 C9 C4 108.4(2)
O2 C9 C4 111.7(2)
N1 C9 H9 108.4
O2 C9 H9 108.4
C4 C9 H9 108.4
C11 C10 O2 120.5(2)
C11 C10 C15 121.8(2)
O2 C10 C15 117.7(2)
C10 C11 C12 119.4(3)
C10 C11 C18 120.8(2)
C12 C11 C18 119.6(2)
C13 C12 C11 121.6(3)
C13 C12 H12 119.2
C11 C12 H12 119.2
C12 C13 C14 117.0(2)
C12 C13 C17 122.3(3)
C14 C13 C17 120.6(3)
C15 C14 C13 123.9(3)
C15 C14 H14 118.0
C13 C14 H14 118.1
C14 C15 C10 116.1(2)
C14 C15 C16 121.3(3)
C10 C15 C16 122.5(2)
C15 C16 C163 112.2(2)
C15 C16 C161 110.3(2)
C163 C16 C161 106.6(2)
C15 C16 C162 110.0(2)
C163 C16 C162 107.7(2)
C161 C16 C162 110.0(2)
C16 C161 H16A 109.5
C16 C161 H16B 109.5
H16A C161 H16B 109.5
C16 C161 H16C 109.5
H16A C161 H16C 109.5
H16B C161 H16C 109.5
C16 C162 H16D 109.5
C16 C162 H16E 109.5
H16D C162 H16E 109.5
C16 C162 H16F 109.5
H16D C162 H16F 109.5
H16E C162 H16F 109.5
C16 C163 H16G 109.5
C16 C163 H16H 109.5
H16G C163 H16H 109.5
C16 C163 H16I 109.5
H16G C163 H16I 109.5
H16H C163 H16I 109.5
C174 C17 C179 75.4(7)
C174 C17 C172 135.4(6)
C179 C17 C172 72.0(6)
C174 C17 C171 71.9(6)
C179 C17 C171 129.5(5)
C172 C17 C171 107.4(4)
C174 C17 C13 110.3(5)
C179 C17 C13 113.7(4)
C172 C17 C13 110.4(3)
C171 C17 C13 113.2(3)
C174 C17 C178 111.8(7)
C179 C17 C178 132.3(7)
C172 C17 C178 71.9(6)
C171 C17 C178 41.3(5)
C13 C17 C178 107.4(5)
C174 C17 C173 39.4(6)
C179 C17 C173 38.4(5)
C172 C17 C173 109.3(4)
C171 C17 C173 108.4(4)
C13 C17 C173 108.1(3)
C178 C17 C173 141.1(6)
C174 C17 C175 133.5(7)
C179 C17 C175 113.5(7)
C172 C17 C175 44.8(5)
C171 C17 C175 68.3(6)
C13 C17 C175 106.9(5)
C178 C17 C175 28.0(6)
C173 C17 C175 142.7(6)
C174 C17 C176 112.0(7)
C179 C17 C176 38.7(5)
C172 C17 C176 34.6(4)
C171 C17 C176 131.3(5)
C13 C17 C176 110.2(4)
C178 C17 C176 104.8(7)
C173 C17 C176 77.0(5)
C175 C17 C176 79.1(7)
C174 C17 C177 34.8(6)
C179 C17 C177 107.3(6)
C172 C17 C177 137.3(5)
C171 C17 C177 38.9(4)
C13 C17 C177 108.5(4)
C178 C17 C177 80.2(6)
C173 C17 C177 74.0(5)
C175 C17 C177 106.6(7)
C176 C17 C177 137.1(6)
C17 C171 H31 109.5
C17 C171 H32 109.4
C17 C171 H33 109.5
C17 C172 H34 109.5
C17 C172 H35 109.5
C17 C172 H36 109.4
C17 C173 H37 109.5
C17 C173 H38 109.5
C17 C173 H39 109.4
C17 C174 H41 109.6
C17 C174 H42 109.4
H41 C174 H42 109.5
C17 C174 H43 109.5
H41 C174 H43 109.5
H42 C174 H43 109.4
C17 C175 H44 109.6
C17 C175 H45 109.4
H44 C175 H45 109.5
C17 C175 H46 109.4
H44 C175 H46 109.5
H45 C175 H46 109.5
C17 C176 H47 109.4
C17 C176 H48 109.6
H47 C176 H48 109.5
C17 C176 H49 109.4
H47 C176 H49 109.5
H48 C176 H49 109.5
C17 C177 H61 109.5
C17 C177 H62 109.4
C17 C177 H63 109.5
C17 C178 H64 109.5
C17 C178 H65 109.4
C17 C178 H66 109.6
C17 C179 H67 109.5
C17 C179 H68 109.6
C17 C179 H69 109.4
O1 C18 N1 108.79(19)
O1 C18 C11 111.3(2)
N1 C18 C11 110.4(2)
O1 C18 H18 108.8
N1 C18 H18 108.8
C11 C18 H18 108.8
N2 C19 C20 123.3(3)
N2 C19 N1 115.1(3)
C20 C19 N1 121.6(3)
C21 C20 C19 117.8(3)
C21 C20 H20 121.1
C19 C20 H20 121.1
C22 C21 C20 120.0(3)
C22 C21 H21 120.0
C20 C21 H21 120.0
C21 C22 C23 118.9(3)
C21 C22 H22 120.6
C23 C22 H22 120.6
N2 C23 C22 123.0(3)
N2 C23 C24 115.7(3)
C22 C23 C24 121.3(3)
C23 C24 H24A 109.5
C23 C24 H24B 109.5
H24A C24 H24B 109.5
C23 C24 H24C 109.5
H24A C24 H24C 109.5
H24B C24 H24C 109.5
C19 N1 C9 120.9(2)
C19 N1 C18 120.8(2)
C9 N1 C18 107.8(2)
C19 N2 C23 116.9(3)
C3 O1 C18 113.10(19)
C10 O2 C9 113.16(19)
O3S C3S H3S1 109.5
O3S C3S H3S2 109.5
H3S1 C3S H3S2 109.5
O3S C3S H3S3 109.5
H3S1 C3S H3S3 109.5
H3S2 C3S H3S3 109.5
C3S O3S H3S 109.5

loop_
_geom_bond_atom_site_label_1
_geom_bond_atom_site_label_2
_geom_bond_distance
C1 C2 1.388(3)
C1 C6 1.396(3)
C1 H1 0.9300
C2 C3 1.412(3)
C2 C8 1.529(3)
C3 C4 1.375(3)
C3 O1 1.384(2)
C4 C5 1.389(3)
C4 C9 1.515(3)
C5 C6 1.382(3)
C5 H5 0.9300
C6 C7 1.531(3)
C7 C71 1.527(3)
C7 C72 1.532(3)
C7 C73 1.537(3)
C71 H71A 0.9600
C71 H71B 0.9600
C71 H71C 0.9600
C72 H72A 0.9600
C72 H72B 0.9600
C72 H72C 0.9600
C73 H73A 0.9600
C73 H73B 0.9600
C73 H73C 0.9600
C8 C83 1.536(3)
C8 C82 1.540(3)
C8 C81 1.547(3)
C81 H81A 0.9600
C81 H81B 0.9600
C81 H81C 0.9600
C82 H82A 0.9600
C82 H82B 0.9600
C82 H82C 0.9600
C83 H83A 0.9600
C83 H83B 0.9600
C83 H83C 0.9600
C9 N1 1.434(3)
C9 O2 1.445(3)
C9 H9 0.9800
C10 C11 1.387(3)
C10 O2 1.390(2)
C10 C15 1.398(3)
C11 C12 1.389(3)
C11 C18 1.517(3)
C12 C13 1.377(3)
C12 H12 0.9300
C13 C14 1.401(3)
C13 C17 1.549(3)
C14 C15 1.394(3)
C14 H14 0.9300
C15 C16 1.535(3)
C16 C163 1.538(3)
C16 C161 1.538(3)
C16 C162 1.542(3)
C161 H16A 0.9600
C161 H16B 0.9600
C161 H16C 0.9600
C162 H16D 0.9600
C162 H16E 0.9600
C162 H16F 0.9600
C163 H16G 0.9600
C163 H16H 0.9600
C163 H16I 0.9600
C17 C174 1.439(11)
C17 C179 1.511(11)
C17 C172 1.512(6)
C17 C171 1.530(6)
C17 C178 1.557(13)
C17 C173 1.563(6)
C17 C175 1.575(12)
C17 C176 1.605(12)
C17 C177 1.617(10)
C171 H31 0.9600
C171 H32 0.9600
C171 H33 0.9600
C172 H34 0.9601
C172 H35 0.9601
C172 H36 0.9601
C173 H37 0.9600
C173 H38 0.9600
C173 H39 0.9600
C174 H41 0.9602
C174 H42 0.9602
C174 H43 0.9602
C175 H44 0.9602
C175 H45 0.9602
C175 H46 0.9602
C176 H47 0.9602
C176 H48 0.9602
C176 H49 0.9602
C177 H61 0.9601
C177 H62 0.9601
C177 H63 0.9601
C178 H64 0.9601
C178 H65 0.9601
C178 H66 0.9601
C179 H67 0.9602
C179 H68 0.9602
C179 H69 0.9602
C18 O1 1.442(2)
C18 N1 1.451(3)
C18 H18 0.9800
C19 N2 1.344(3)
C19 C20 1.386(3)
C19 N1 1.402(3)
C20 C21 1.383(3)
C20 H20 0.9300
C21 C22 1.368(3)
C21 H21 0.9300
C22 C23 1.369(3)
C22 H22 0.9300
C23 N2 1.359(3)
C23 C24 1.512(3)
C24 H24A 0.9600
C24 H24B 0.9600
C24 H24C 0.9600
C3S O3S 1.304(3)
C3S H3S1 0.9600
C3S H3S2 0.9600
C3S H3S3 0.9600
O3S H3S 0.8200

loop_
_geom_hbond_atom_site_label_D
_geom_hbond_atom_site_label_H
_geom_hbond_atom_site_label_A
_geom_hbond_site_symmetry_A
_geom_hbond_distance_DH
_geom_hbond_distance_HA
_geom_hbond_distance_DA
_geom_hbond_angle_DHA
C18 H18 N2 . 0.98 2.36 2.808(3) 107
C161 H16A O2 . 0.96 2.37 3.013(6) 124
C162 H16F O2 . 0.96 2.31 2.967(8) 125
C82 H82C O1 . 0.96 2.40 3.033(9) 124
C83 H83A O1 . 0.96 2.34 2.980(9) 123
C163 H16I Cg1 2_665 0.96 2.91 3.565(7) 127
C162 H16D Cg2 1_464 0.96 3.06 3.893(11) 146
C73 H73A Cg2 1_455 0.96 2.95 3.725(9) 138
C24 H24B Cg1 2_665 0.96 2.65 3.147(7) 113
